data_4306221
loop_
_publ_author_name
'Victor I. Ovcharenko'
'Galina V. Romanenko'
'Ksenia Yu. Maryunina'
'Artem S. Bogomyakov'
'Elena V. Gorelik'

_publ_section_title
;
Thermally Induced Magnetic Anomalies in Solvates of the
Bis(hexafluoroacetylacetonate)copper(II) Complex with Pyrazolyl-Substituted
Nitronyl Nitroxide
;
_journal_name_full 'Inorganic Chemistry'
_journal_page_first 9537
_journal_page_last 9552
_journal_paper_doi 10.1021/ic8011074
_journal_volume 47
_journal_year 2008
_chemical_formula_sum 'C27.5 H33 Cu F12 N4 O6'
_chemical_formula_weight 807.12
_chemical_name_systematic
; 
 catena-(bis(m2-4,4,5,5-Tetramethyl-2-
 (1-butylpyrazole-4-yl)-4,5-dihydro-1H-
 imidazol-3-oxide-1-oxyl)-tetrakis(1,
 1,1,5,5,5-hexafluoropentan-2,4-
 dionato)-di-copper(ii)) heptane solvate
;
_space_group_IT_number 2
_symmetry_cell_setting triclinic
_symmetry_space_group_name_Hall '-P 1'
_symmetry_space_group_name_H-M 'P -1'
_atom_sites_solution_hydrogens geom
_atom_sites_solution_primary direct
_atom_sites_solution_secondary difmap
_audit_creation_method SHELXL-97
_cell_angle_alpha 98.01(3)
_cell_angle_beta 114.70(3)
_cell_angle_gamma 95.40(3)
_cell_formula_units_Z 2
_cell_length_a 10.858(2)
_cell_length_b 13.071(3)
_cell_length_c 13.421(3)
_cell_measurement_reflns_used 5112
_cell_measurement_temperature 120(2)
_cell_measurement_theta_max 23.32
_cell_measurement_theta_min 2.56
_cell_volume 1688.9(8)
_computing_cell_refinement 'Bruker SMART'
_computing_data_collection 'Bruker SMART'
_computing_data_reduction 'Bruker SAINT'
_computing_molecular_graphics 'Bruker SHELXTL'
_computing_publication_material 'Bruker SHELXTL'
_computing_structure_refinement 'SHELXL-97 (Sheldrick, 1997)'
_computing_structure_solution 'SHELXS-97 (Sheldrick, 1990)'
_diffrn_measured_fraction_theta_full 0.978
_diffrn_measured_fraction_theta_max 0.978
_diffrn_measurement_device_type 'CCD area detector'
_diffrn_measurement_method 'phi and omega scans'
_diffrn_radiation_monochromator graphite
_diffrn_radiation_source 'fine-focus sealed tube'
_diffrn_radiation_type MoK\a
_diffrn_radiation_wavelength 0.71073
_diffrn_reflns_av_R_equivalents 0.0231
_diffrn_reflns_av_sigmaI/netI 0.0368
_diffrn_reflns_limit_h_max 12
_diffrn_reflns_limit_h_min -9
_diffrn_reflns_limit_k_max 11
_diffrn_reflns_limit_k_min -14
_diffrn_reflns_limit_l_max 14
_diffrn_reflns_limit_l_min -14
_diffrn_reflns_number 7143
_diffrn_reflns_theta_full 23.33
_diffrn_reflns_theta_max 23.33
_diffrn_reflns_theta_min 1.60
_exptl_absorpt_coefficient_mu 0.759
_exptl_absorpt_correction_type none
_exptl_crystal_density_diffrn 1.587
_exptl_crystal_density_method 'not measured'
_exptl_crystal_F_000 822
_refine_diff_density_max 0.604
_refine_diff_density_min -0.524
_refine_diff_density_rms 0.074
_refine_ls_extinction_method none
_refine_ls_goodness_of_fit_ref 1.087
_refine_ls_hydrogen_treatment constr
_refine_ls_matrix_type full
_refine_ls_number_parameters 619
_refine_ls_number_reflns 4788
_refine_ls_number_restraints 7
_refine_ls_restrained_S_all 1.096
_refine_ls_R_factor_all 0.0436
_refine_ls_R_factor_gt 0.0412
_refine_ls_shift/su_max 0.177
_refine_ls_shift/su_mean 0.008
_refine_ls_structure_factor_coef Fsqd
_refine_ls_weighting_details 'calc w=1/[\s^2^(Fo^2^)+(0.0681P)^2^+1.3316P] where P=(Fo^2^+2Fc^2^)/3'
_refine_ls_weighting_scheme calc
_refine_ls_wR_factor_gt 0.1139
_refine_ls_wR_factor_ref 0.1159
_reflns_number_gt 4426
_reflns_number_total 4788
_reflns_threshold_expression >2sigma(I)
_cod_data_source_file ic8011074_si_001_21.cif
_cod_data_source_block hept120
_cod_depositor_comments
;
The following automatic conversions were performed:
'_symmetry_cell_setting' value 'Triclinic' changed to 'triclinic'
according to '/home/saulius/struct/CIF-dictionaries/cif_core.dic'
dictionary named 'cif_core.dic' version 2.4.1 from 2010-06-29.

Automatic conversion script
Id: cif_fix_enum 1527 2010-12-29 10:47:43Z saulius 
;
_cod_original_cell_volume 1688.9(6)
_cod_original_formula_sum 'C27.50 H33 Cu F12 N4 O6'
_cod_database_code 4306221

loop_
_symmetry_equiv_pos_as_xyz
'x, y, z'
'-x, -y, -z'

loop_
_atom_site_label
_atom_site_type_symbol
_atom_site_fract_x
_atom_site_fract_y
_atom_site_fract_z
_atom_site_U_iso_or_equiv
_atom_site_adp_type
_atom_site_occupancy
_atom_site_symmetry_multiplicity
_atom_site_calc_flag
_atom_site_refinement_flags
_atom_site_disorder_assembly
_atom_site_disorder_group
Cu1 Cu 0.5000 0.5000 0.5000 0.02025(13) Uani 1 2 d S . .
O1 O 0.35640(18) 0.38096(14) 0.46818(15) 0.0270(4) Uani 1 1 d . . .
C1 C 0.2063(3) 0.2574(2) 0.4883(3) 0.0353(7) Uani 1 1 d . . .
F1 F 0.1138(2) 0.24418(14) 0.52818(18) 0.0544(5) Uani 1 1 d . . .
F2 F 0.1461(8) 0.2078(6) 0.3704(6) 0.0401(17) Uani 0.50 1 d P . .
F3 F 0.2910(8) 0.2081(6) 0.5303(9) 0.052(2) Uani 0.50 1 d P . .
F2A F 0.1410(10) 0.2253(7) 0.3903(7) 0.056(2) Uani 0.50 1 d P . .
F3A F 0.3097(9) 0.1903(6) 0.5407(8) 0.0457(18) Uani 0.50 1 d P . .
C2 C 0.2725(3) 0.3710(2) 0.5095(2) 0.0272(6) Uani 1 1 d . . .
C3 C 0.2356(3) 0.4464(2) 0.5683(3) 0.0333(7) Uani 1 1 d . . .
H3A H 0.173(4) 0.426(3) 0.592(3) 0.055(11) Uiso 1 1 d . . .
C4 C 0.2889(3) 0.5525(2) 0.5913(2) 0.0286(6) Uani 1 1 d . . .
C5 C 0.2403(4) 0.6285(3) 0.6591(3) 0.0468(9) Uani 1 1 d . . .
F4 F 0.1540(8) 0.6785(8) 0.6002(6) 0.133(4) Uani 0.50 1 d P . .
F5 F 0.2003(8) 0.5883(4) 0.7242(6) 0.0835(17) Uani 0.50 1 d P . .
F6 F 0.3475(5) 0.7028(4) 0.7333(5) 0.0627(15) Uani 0.50 1 d P . .
F4A F 0.3123(16) 0.6386(13) 0.7589(6) 0.243(8) Uani 0.50 1 d P . .
F5A F 0.1109(8) 0.5961(5) 0.6376(9) 0.124(3) Uani 0.50 1 d P . .
F6A F 0.2267(10) 0.7130(5) 0.6276(9) 0.109(3) Uani 0.50 1 d P . .
O2 O 0.37117(18) 0.59508(14) 0.56168(15) 0.0267(4) Uani 1 1 d . . .
Cu2 Cu 0.0000 0.0000 0.0000 0.02286(13) Uani 1 2 d S . .
O3 O 0.02741(18) -0.04651(14) 0.14102(15) 0.0248(4) Uani 1 1 d . . .
C6 C 0.0248(3) -0.0467(2) 0.3137(3) 0.0384(7) Uani 1 1 d . . .
F7 F -0.0027(2) 0.01078(14) 0.38780(14) 0.0467(5) Uani 1 1 d . . .
F8 F -0.0278(3) -0.14412(16) 0.30323(19) 0.0903(9) Uani 1 1 d . . .
F9 F 0.1599(3) -0.0401(3) 0.35889(18) 0.0892(9) Uani 1 1 d . . .
C7 C -0.0292(3) -0.0137(2) 0.2003(2) 0.0261(6) Uani 1 1 d . . .
C8 C -0.1354(3) 0.0446(2) 0.1731(2) 0.0299(6) Uani 1 1 d . . .
H8A H -0.166(3) 0.058(2) 0.220(3) 0.027(8) Uiso 1 1 d . . .
C9 C -0.1927(3) 0.0755(2) 0.0711(2) 0.0242(6) Uani 1 1 d . . .
C10 C -0.3140(3) 0.1347(2) 0.0444(2) 0.0310(7) Uani 1 1 d . . .
F10 F -0.4028(8) 0.1108(7) -0.0647(7) 0.0501(19) Uani 0.50 1 d P . .
F11 F -0.2743(9) 0.2366(7) 0.0599(8) 0.045(2) Uani 0.50 1 d P . .
F12 F -0.3869(7) 0.1228(7) 0.0989(7) 0.0454(18) Uani 0.50 1 d P . .
F10A F -0.3567(8) 0.1340(8) 0.1259(7) 0.060(2) Uani 0.50 1 d P . .
F11A F -0.4167(9) 0.0862(8) -0.0502(8) 0.073(3) Uani 0.50 1 d P . .
F12A F -0.2784(11) 0.2302(8) 0.0416(10) 0.060(3) Uani 0.50 1 d P . .
O4 O -0.15550(18) 0.06441(14) -0.00621(14) 0.0241(4) Uani 1 1 d . . .
O01 O 0.42032(18) 0.51625(14) 0.33964(15) 0.0250(4) Uani 1 1 d . . .
N1 N 0.2916(2) 0.52678(16) 0.28394(18) 0.0228(5) Uani 1 1 d . . .
C01 C 0.2521(3) 0.6307(2) 0.2619(2) 0.0265(6) Uani 1 1 d . . .
C011 C 0.3244(3) 0.7159(2) 0.3664(2) 0.0315(7) Uani 1 1 d . . .
H01A H 0.4213 0.7278 0.3871 0.041(9) Uiso 1 1 calc R . .
H01B H 0.3089 0.6944 0.4263 0.042(9) Uiso 1 1 calc R . .
H01C H 0.2886 0.7795 0.3519 0.037(8) Uiso 1 1 calc R . .
C012 C 0.2944(4) 0.6553(3) 0.1718(3) 0.0359(7) Uani 1 1 d . . .
H01D H 0.387(4) 0.658(3) 0.200(3) 0.043(9) Uiso 1 1 d . . .
H01E H 0.272(3) 0.723(3) 0.152(3) 0.035(8) Uiso 1 1 d . . .
H01F H 0.250(3) 0.604(3) 0.104(3) 0.038(9) Uiso 1 1 d . . .
C02 C 0.0939(3) 0.6029(2) 0.2183(2) 0.0266(6) Uani 1 1 d . . .
C021 C 0.0475(3) 0.6104(3) 0.3112(3) 0.0313(7) Uani 1 1 d . . .
H02A H -0.048(3) 0.582(2) 0.277(3) 0.032(8) Uiso 1 1 d . . .
H02B H 0.054(3) 0.675(3) 0.339(3) 0.036(9) Uiso 1 1 d . . .
H02C H 0.102(3) 0.570(2) 0.372(2) 0.030(8) Uiso 1 1 d . . .
C022 C 0.0099(4) 0.6576(3) 0.1270(3) 0.0359(7) Uani 1 1 d . . .
H02D H -0.083(4) 0.633(3) 0.105(3) 0.053(11) Uiso 1 1 d . . .
H02E H 0.026(3) 0.642(2) 0.063(3) 0.033(8) Uiso 1 1 d . . .
H02F H 0.035(3) 0.737(3) 0.153(3) 0.044(9) Uiso 1 1 d . . .
N2 N 0.0721(2) 0.48797(17) 0.17195(18) 0.0246(5) Uani 1 1 d . . .
O02 O -0.04584(19) 0.43592(16) 0.10643(16) 0.0334(5) Uani 1 1 d . . .
C03 C 0.1895(3) 0.4473(2) 0.2188(2) 0.0225(6) Uani 1 1 d . . .
C04 C 0.2004(3) 0.3395(2) 0.1971(2) 0.0228(6) Uani 1 1 d . . .
C05 C 0.0957(3) 0.2546(2) 0.1262(2) 0.0233(6) Uani 1 1 d . . .
H05A H 0.008(3) 0.257(2) 0.085(2) 0.015(7) Uiso 1 1 d . . .
N3 N 0.1446(2) 0.16619(17) 0.12496(18) 0.0245(5) Uani 1 1 d . . .
N4 N 0.2819(2) 0.19276(17) 0.19613(18) 0.0270(5) Uani 1 1 d . . .
C041 C 0.3705(3) 0.1130(2) 0.2202(2) 0.0348(7) Uani 1 1 d . . .
H04A H 0.4387 0.1260 0.1924 0.062(11) Uiso 1 1 calc R . .
H04B H 0.3152 0.0448 0.1803 0.059(11) Uiso 1 1 calc R . .
C042 C 0.4432(4) 0.1109(3) 0.3429(3) 0.0573(10) Uani 1 1 d . . .
H04C H 0.3757 0.1050 0.3725 0.069 Uiso 1 1 calc R . .
H04D H 0.5057 0.1766 0.3818 0.069 Uiso 1 1 calc R . .
C043 C 0.5241(5) 0.0205(4) 0.3668(4) 0.0676(11) Uani 1 1 d . . .
H04E H 0.5547 0.0170 0.4450 0.081 Uiso 1 1 calc R . .
H04F H 0.4625 -0.0445 0.3228 0.081 Uiso 1 1 calc R . .
C044 C 0.6427(4) 0.0276(3) 0.3431(4) 0.0613(11) Uani 1 1 d . . .
H04G H 0.6894 -0.0304 0.3638 0.092 Uiso 1 1 calc R . .
H04H H 0.7040 0.0921 0.3851 0.092 Uiso 1 1 calc R . .
H04I H 0.6132 0.0256 0.2646 0.092 Uiso 1 1 calc R . .
C06 C 0.3180(3) 0.2948(2) 0.2395(2) 0.0269(6) Uani 1 1 d . . .
H06A H 0.408(3) 0.318(2) 0.290(3) 0.030(8) Uiso 1 1 d . . .
C1A C -0.3511(13) 0.7247(13) 0.1323(10) 0.146(6) Uani 0.50 1 d PD . .
C2A C -0.3477(14) 0.7262(13) 0.0213(10) 0.108(6) Uani 0.50 1 d PD . .
C3A C -0.3903(15) 0.6044(10) -0.0126(11) 0.134(6) Uani 0.50 1 d PD . .
C4A C -0.5054(13) 0.5351(13) -0.0078(18) 0.186(10) Uani 0.50 1 d PD . .
C5A C -0.5680(18) 0.4162(9) -0.0621(16) 0.169(6) Uani 0.50 1 d PD . .
C6A C -0.581(3) 0.3325(16) -0.006(3) 0.55(5) Uani 0.50 1 d PD . .
C7A C -0.6724(17) 0.2312(12) -0.0545(16) 0.095(6) Uani 0.50 1 d PD . .

loop_
_atom_site_aniso_label
_atom_site_aniso_U_11
_atom_site_aniso_U_22
_atom_site_aniso_U_33
_atom_site_aniso_U_23
_atom_site_aniso_U_13
_atom_site_aniso_U_12
Cu1 0.0176(2) 0.0196(2) 0.0192(2) -0.00361(17) 0.00706(18) -0.00084(17)
O1 0.0245(10) 0.0286(10) 0.0236(9) -0.0046(8) 0.0110(8) -0.0029(8)
C1 0.0360(17) 0.0324(16) 0.0355(18) -0.0019(14) 0.0185(14) -0.0040(14)
F1 0.0636(12) 0.0383(10) 0.0779(13) 0.0004(9) 0.0536(11) -0.0092(9)
F2 0.058(3) 0.028(3) 0.019(3) -0.024(2) 0.016(2) -0.018(2)
F3 0.038(3) 0.017(3) 0.099(5) 0.027(3) 0.020(3) 0.016(2)
F2A 0.094(4) 0.033(3) 0.029(3) -0.029(2) 0.036(3) -0.035(3)
F3A 0.055(4) 0.023(3) 0.066(3) 0.027(2) 0.025(3) 0.023(2)
C2 0.0233(14) 0.0314(15) 0.0223(14) 0.0022(11) 0.0076(12) -0.0010(11)
C3 0.0333(15) 0.0346(16) 0.0383(16) 0.0033(13) 0.0237(14) 0.0009(13)
C4 0.0241(14) 0.0332(15) 0.0254(14) 0.0031(12) 0.0087(12) 0.0039(12)
C5 0.056(2) 0.0371(19) 0.055(2) -0.0023(16) 0.0356(19) 0.0047(16)
F4 0.130(5) 0.194(9) 0.068(4) 0.002(5) 0.021(4) 0.139(6)
F5 0.167(5) 0.038(2) 0.110(4) 0.000(3) 0.129(4) 0.002(3)
F6 0.062(3) 0.053(3) 0.068(3) -0.035(2) 0.044(3) -0.021(2)
F4A 0.338(14) 0.335(17) 0.037(4) -0.008(7) 0.035(7) 0.268(13)
F5A 0.132(5) 0.052(3) 0.253(9) -0.011(5) 0.162(6) 0.001(4)
F6A 0.195(7) 0.035(3) 0.195(8) 0.042(4) 0.165(7) 0.052(4)
O2 0.0238(10) 0.0279(10) 0.0254(10) 0.0030(8) 0.0091(8) 0.0023(8)
Cu2 0.0239(2) 0.0264(3) 0.0198(2) 0.00036(18) 0.01157(19) 0.00781(19)
O3 0.0285(10) 0.0244(9) 0.0230(9) -0.0001(7) 0.0137(8) 0.0057(8)
C6 0.057(2) 0.0344(17) 0.0362(17) 0.0096(13) 0.0293(15) 0.0181(14)
F7 0.0727(13) 0.0468(11) 0.0316(9) 0.0060(8) 0.0313(9) 0.0227(9)
F8 0.198(3) 0.0309(11) 0.0560(13) 0.0121(9) 0.0695(16) 0.0103(14)
F9 0.0730(15) 0.179(3) 0.0472(12) 0.0573(15) 0.0351(11) 0.0747(17)
C7 0.0292(14) 0.0217(13) 0.0275(14) 0.0000(11) 0.0146(12) 0.0003(11)
C8 0.0382(16) 0.0296(15) 0.0328(15) 0.0023(12) 0.0266(14) 0.0070(12)
C9 0.0221(13) 0.0188(13) 0.0291(15) -0.0034(11) 0.0119(12) -0.0006(10)
C10 0.0303(15) 0.0324(16) 0.0331(16) 0.0004(13) 0.0179(13) 0.0081(12)
F10 0.038(3) 0.071(4) 0.034(3) 0.001(3) 0.008(2) 0.030(3)
F11 0.043(3) 0.025(3) 0.065(4) -0.003(3) 0.026(3) 0.007(3)
F12 0.037(3) 0.069(3) 0.057(3) 0.037(3) 0.034(2) 0.027(2)
F10A 0.058(4) 0.097(5) 0.061(4) 0.037(3) 0.047(3) 0.056(4)
F11A 0.027(3) 0.075(5) 0.072(6) -0.040(4) -0.005(3) 0.017(3)
F12A 0.064(5) 0.051(5) 0.103(6) 0.045(4) 0.058(4) 0.038(4)
O4 0.0232(9) 0.0265(10) 0.0209(9) -0.0041(7) 0.0106(8) 0.0046(7)
O01 0.0206(10) 0.0276(10) 0.0231(9) -0.0020(8) 0.0086(8) 0.0028(8)
N1 0.0216(11) 0.0226(11) 0.0220(11) -0.0003(9) 0.0090(9) 0.0035(9)
C01 0.0339(15) 0.0211(13) 0.0247(14) 0.0021(11) 0.0136(12) 0.0056(11)
C011 0.0372(17) 0.0219(14) 0.0313(15) 0.0012(12) 0.0130(13) 0.0017(12)
C012 0.0409(18) 0.0354(17) 0.0361(17) 0.0061(14) 0.0226(15) 0.0020(14)
C02 0.0327(15) 0.0230(14) 0.0234(14) 0.0014(11) 0.0121(12) 0.0076(11)
C021 0.0349(17) 0.0314(17) 0.0306(16) 0.0013(13) 0.0180(14) 0.0089(13)
C022 0.0439(19) 0.0375(18) 0.0284(16) 0.0077(13) 0.0153(14) 0.0170(15)
N2 0.0217(12) 0.0258(12) 0.0210(11) -0.0010(9) 0.0061(10) 0.0035(9)
O02 0.0233(10) 0.0378(11) 0.0286(10) -0.0028(9) 0.0045(9) 0.0037(9)
C03 0.0215(13) 0.0251(14) 0.0193(13) -0.0014(11) 0.0097(11) 0.0010(11)
C04 0.0232(13) 0.0233(13) 0.0193(13) -0.0019(10) 0.0093(11) 0.0010(11)
C05 0.0202(14) 0.0249(14) 0.0198(13) 0.0017(11) 0.0049(11) 0.0025(11)
N3 0.0215(11) 0.0248(12) 0.0200(11) -0.0022(9) 0.0046(9) 0.0016(9)
N4 0.0223(12) 0.0256(12) 0.0223(11) -0.0085(9) 0.0037(10) 0.0033(9)
C041 0.0275(15) 0.0299(15) 0.0318(16) -0.0105(12) 0.0024(13) 0.0103(12)
C042 0.073(2) 0.069(2) 0.055(2) 0.0279(18) 0.0405(19) 0.043(2)
C043 0.082(3) 0.084(3) 0.079(3) 0.050(2) 0.057(2) 0.054(2)
C044 0.051(2) 0.063(2) 0.072(3) 0.031(2) 0.021(2) 0.0205(19)
C06 0.0210(15) 0.0272(15) 0.0225(14) -0.0085(11) 0.0050(12) 0.0005(11)
C1A 0.095(8) 0.267(18) 0.152(11) 0.141(12) 0.081(8) 0.104(10)
C2A 0.074(8) 0.239(19) 0.060(6) 0.080(9) 0.047(5) 0.101(10)
C3A 0.136(12) 0.130(11) 0.110(10) 0.007(9) 0.020(9) 0.084(10)
C4A 0.066(8) 0.28(3) 0.26(2) 0.20(2) 0.062(10) 0.105(12)
C5A 0.272(13) 0.084(8) 0.350(18) 0.121(10) 0.287(13) 0.102(9)
C6A 0.26(3) 0.76(10) 0.73(10) 0.04(8) 0.29(4) 0.32(5)
C7A 0.068(8) 0.083(8) 0.147(16) 0.032(8) 0.058(9) 0.014(6)

loop_
_atom_type_symbol
_atom_type_description
_atom_type_scat_dispersion_real
_atom_type_scat_dispersion_imag
_atom_type_scat_source
C C 0.0033 0.0016 'International Tables Vol C Tables 4.2.6.8 and 6.1.1.4'
H H 0.0000 0.0000 'International Tables Vol C Tables 4.2.6.8 and 6.1.1.4'
N N 0.0061 0.0033 'International Tables Vol C Tables 4.2.6.8 and 6.1.1.4'
O O 0.0106 0.0060 'International Tables Vol C Tables 4.2.6.8 and 6.1.1.4'
F F 0.0171 0.0103 'International Tables Vol C Tables 4.2.6.8 and 6.1.1.4'
Cu Cu 0.3201 1.2651 'International Tables Vol C Tables 4.2.6.8 and 6.1.1.4'

loop_
_geom_angle_atom_site_label_1
_geom_angle_atom_site_label_2
_geom_angle_atom_site_label_3
_geom_angle
_geom_angle_site_symmetry_1
_geom_angle_site_symmetry_3
_geom_angle_publ_flag
O1 Cu1 O1 180.0 2_666 . ?
O1 Cu1 O01 87.54(8) 2_666 . ?
O1 Cu1 O01 92.46(8) . . ?
O1 Cu1 O01 92.46(8) 2_666 2_666 ?
O1 Cu1 O01 87.54(8) . 2_666 ?
O01 Cu1 O01 180.00(10) . 2_666 ?
O1 Cu1 O2 95.32(7) 2_666 . ?
O1 Cu1 O2 84.68(7) . . ?
O01 Cu1 O2 99.93(7) . . ?
O01 Cu1 O2 80.07(7) 2_666 . ?
O1 Cu1 O2 84.68(7) 2_666 2_666 ?
O1 Cu1 O2 95.32(7) . 2_666 ?
O01 Cu1 O2 80.07(7) . 2_666 ?
O01 Cu1 O2 99.93(7) 2_666 2_666 ?
O2 Cu1 O2 179.998(1) . 2_666 ?
C2 O1 Cu1 128.93(17) . . ?
F3 C1 F2A 113.0(7) . . ?
F3 C1 F1 107.4(6) . . ?
F2A C1 F1 103.3(6) . . ?
F3 C1 F2 103.2(6) . . ?
F2A C1 F2 10.1(8) . . ?
F1 C1 F2 109.8(4) . . ?
F3 C1 F3A 2.5(7) . . ?
F2A C1 F3A 111.9(6) . . ?
F1 C1 F3A 105.8(5) . . ?
F2 C1 F3A 102.2(5) . . ?
F3 C1 C2 109.5(4) . . ?
F2A C1 C2 109.7(5) . . ?
F1 C1 C2 113.9(3) . . ?
F2 C1 C2 112.3(4) . . ?
F3A C1 C2 112.0(4) . . ?
O1 C2 C3 129.2(3) . . ?
O1 C2 C1 112.2(2) . . ?
C3 C2 C1 118.6(3) . . ?
C2 C3 C4 123.1(3) . . ?
O2 C4 C3 127.8(3) . . ?
O2 C4 C5 114.4(3) . . ?
C3 C4 C5 117.9(3) . . ?
F4A C5 F6A 113.2(9) . . ?
F4A C5 F4 134.4(6) . . ?
F6A C5 F4 36.4(6) . . ?
F4A C5 F5 57.0(9) . . ?
F6A C5 F5 131.0(5) . . ?
F4 C5 F5 111.5(7) . . ?
F4A C5 F5A 109.1(10) . . ?
F6A C5 F5A 98.6(6) . . ?
F4 C5 F5A 64.3(6) . . ?
F5 C5 F5A 54.3(5) . . ?
F4A C5 F6 47.7(9) . . ?
F6A C5 F6 71.1(5) . . ?
F4 C5 F6 104.9(6) . . ?
F5 C5 F6 101.3(5) . . ?
F5A C5 F6 138.2(5) . . ?
F4A C5 C4 111.0(5) . . ?
F6A C5 C4 113.0(5) . . ?
F4 C5 C4 113.1(5) . . ?
F5 C5 C4 114.9(4) . . ?
F5A C5 C4 111.2(4) . . ?
F6 C5 C4 110.0(3) . . ?
F6A F4 C5 70.7(8) . . ?
F6A F4 F5A 126.9(12) . . ?
C5 F4 F5A 60.4(6) . . ?
F4A F5 F5A 121.0(8) . . ?
F4A F5 C5 58.9(6) . . ?
F5A F5 C5 64.9(4) . . ?
F4A F6 C5 59.1(6) . . ?
F4A F6 F6A 104.9(8) . . ?
C5 F6 F6A 50.8(3) . . ?
F6 F4A F5 130.7(10) . . ?
F6 F4A C5 73.2(8) . . ?
F5 F4A C5 64.0(7) . . ?
F5 F5A C5 60.8(5) . . ?
F5 F5A F4 109.2(7) . . ?
C5 F5A F4 55.3(4) . . ?
F4 F6A C5 72.9(9) . . ?
F4 F6A F6 126.5(12) . . ?
C5 F6A F6 58.1(5) . . ?
C4 O2 Cu1 121.08(18) . . ?
O4 Cu2 O4 180.00(5) 2 . ?
O4 Cu2 O3 92.63(8) 2 2 ?
O4 Cu2 O3 87.37(8) . 2 ?
O4 Cu2 O3 87.37(8) 2 . ?
O4 Cu2 O3 92.63(8) . . ?
O3 Cu2 O3 180.0 2 . ?
O4 Cu2 N3 86.10(8) 2 2 ?
O4 Cu2 N3 93.90(8) . 2 ?
O3 Cu2 N3 84.53(8) 2 2 ?
O3 Cu2 N3 95.47(8) . 2 ?
O4 Cu2 N3 93.90(8) 2 . ?
O4 Cu2 N3 86.10(8) . . ?
O3 Cu2 N3 95.48(8) 2 . ?
O3 Cu2 N3 84.52(8) . . ?
N3 Cu2 N3 180.0 2 . ?
O4 Cu2 C9 21.44(8) 2 2 ?
O4 Cu2 C9 158.56(8) . 2 ?
O3 Cu2 C9 71.41(8) 2 2 ?
O3 Cu2 C9 108.59(8) . 2 ?
N3 Cu2 C9 81.32(8) 2 2 ?
N3 Cu2 C9 98.68(8) . 2 ?
O4 Cu2 C9 158.56(8) 2 . ?
O4 Cu2 C9 21.44(8) . . ?
O3 Cu2 C9 108.59(8) 2 . ?
O3 Cu2 C9 71.41(8) . . ?
N3 Cu2 C9 98.68(8) 2 . ?
N3 Cu2 C9 81.32(8) . . ?
C9 Cu2 C9 180.0 2 . ?
O4 Cu2 C7 71.82(8) 2 2 ?
O4 Cu2 C7 108.18(8) . 2 ?
O3 Cu2 C7 21.39(8) 2 2 ?
O3 Cu2 C7 158.61(8) . 2 ?
N3 Cu2 C7 78.62(8) 2 2 ?
N3 Cu2 C7 101.38(8) . 2 ?
C9 Cu2 C7 50.42(8) 2 2 ?
C9 Cu2 C7 129.58(8) . 2 ?
O4 Cu2 C7 108.18(8) 2 . ?
O4 Cu2 C7 71.82(8) . . ?
O3 Cu2 C7 158.61(8) 2 . ?
O3 Cu2 C7 21.39(8) . . ?
N3 Cu2 C7 101.38(8) 2 . ?
N3 Cu2 C7 78.62(8) . . ?
C9 Cu2 C7 129.58(8) 2 . ?
C9 Cu2 C7 50.41(8) . . ?
C7 Cu2 C7 180.0 2 . ?
O4 Cu2 C8 46.60(8) 2 2 ?
O4 Cu2 C8 133.40(8) . 2 ?
O3 Cu2 C8 46.56(7) 2 2 ?
O3 Cu2 C8 133.44(7) . 2 ?
N3 Cu2 C8 77.54(8) 2 2 ?
N3 Cu2 C8 102.46(8) . 2 ?
C9 Cu2 C8 25.16(8) 2 2 ?
C9 Cu2 C8 154.84(8) . 2 ?
C7 Cu2 C8 25.33(8) 2 2 ?
C7 Cu2 C8 154.67(8) . 2 ?
O4 Cu2 C8 133.40(8) 2 . ?
O4 Cu2 C8 46.60(8) . . ?
O3 Cu2 C8 133.44(7) 2 . ?
O3 Cu2 C8 46.56(7) . . ?
N3 Cu2 C8 102.46(8) 2 . ?
N3 Cu2 C8 77.54(8) . . ?
C9 Cu2 C8 154.84(8) 2 . ?
C9 Cu2 C8 25.16(8) . . ?
C7 Cu2 C8 154.67(8) 2 . ?
C7 Cu2 C8 25.33(8) . . ?
C8 Cu2 C8 180.00(6) 2 . ?
C7 O3 Cu2 123.25(18) . . ?
F8 C6 F7 107.3(3) . . ?
F8 C6 F9 107.3(3) . . ?
F7 C6 F9 106.1(3) . . ?
F8 C6 C7 110.7(3) . . ?
F7 C6 C7 113.7(2) . . ?
F9 C6 C7 111.4(3) . . ?
O3 C7 C8 127.8(3) . . ?
O3 C7 C6 113.8(2) . . ?
C8 C7 C6 118.4(3) . . ?
O3 C7 Cu2 35.36(12) . . ?
C8 C7 Cu2 92.95(18) . . ?
C6 C7 Cu2 148.4(2) . . ?
C9 C8 C7 122.2(3) . . ?
C9 C8 Cu2 60.70(16) . . ?
C7 C8 Cu2 61.72(16) . . ?
O4 C9 C8 128.3(3) . . ?
O4 C9 C10 112.2(2) . . ?
C8 C9 C10 119.4(3) . . ?
O4 C9 Cu2 34.21(12) . . ?
C8 C9 Cu2 94.14(18) . . ?
C10 C9 Cu2 146.32(19) . . ?
F12A C10 F12 114.5(7) . . ?
F12A C10 F11A 111.5(7) . . ?
F12 C10 F11A 91.7(6) . . ?
F12A C10 F11 10.1(10) . . ?
F12 C10 F11 106.5(7) . . ?
F11A C10 F11 119.2(7) . . ?
F12A C10 F10 93.6(7) . . ?
F12 C10 F10 106.2(5) . . ?
F11A C10 F10 19.2(8) . . ?
F11 C10 F10 102.2(6) . . ?
F12A C10 F10A 108.6(8) . . ?
F12 C10 F10A 15.9(5) . . ?
F11A C10 F10A 107.5(7) . . ?
F11 C10 F10A 99.2(7) . . ?
F10 C10 F10A 121.9(6) . . ?
F12A C10 C9 111.0(5) . . ?
F12 C10 C9 116.9(4) . . ?
F11A C10 C9 109.7(5) . . ?
F11 C10 C9 111.7(5) . . ?
F10 C10 C9 112.2(5) . . ?
F10A C10 C9 108.5(4) . . ?
C9 O4 Cu2 124.35(17) . . ?
N1 O01 Cu1 122.67(15) . . ?
O01 N1 C03 124.3(2) . . ?
O01 N1 C01 121.8(2) . . ?
C03 N1 C01 111.9(2) . . ?
N1 C01 C011 111.6(2) . . ?
N1 C01 C012 106.1(2) . . ?
C011 C01 C012 110.2(2) . . ?
N1 C01 C02 99.9(2) . . ?
C011 C01 C02 115.3(2) . . ?
C012 C01 C02 113.0(2) . . ?
N2 C02 C022 109.6(2) . . ?
N2 C02 C021 105.5(2) . . ?
C022 C02 C021 111.6(2) . . ?
N2 C02 C01 100.1(2) . . ?
C022 C02 C01 115.3(2) . . ?
C021 C02 C01 113.5(2) . . ?
O02 N2 C03 125.7(2) . . ?
O02 N2 C02 122.3(2) . . ?
C03 N2 C02 111.6(2) . . ?
N1 C03 N2 107.9(2) . . ?
N1 C03 C04 126.9(2) . . ?
N2 C03 C04 125.2(2) . . ?
C06 C04 C05 104.3(2) . . ?
C06 C04 C03 127.4(2) . . ?
C05 C04 C03 128.3(2) . . ?
N3 C05 C04 111.3(2) . . ?
C05 N3 N4 105.2(2) . . ?
C05 N3 Cu2 121.99(17) . . ?
N4 N3 Cu2 132.65(16) . . ?
C06 N4 N3 111.9(2) . . ?
C06 N4 C041 127.0(2) . . ?
N3 N4 C041 121.1(2) . . ?
N4 C041 C042 113.4(2) . . ?
C041 C042 C043 113.2(3) . . ?
C044 C043 C042 115.3(4) . . ?
N4 C06 C04 107.4(2) . . ?
C7A C1A C2A 24.2(9) 2_465 . ?
C7A C1A C6A 59.3(9) 2_465 2_465 ?
C2A C1A C6A 36.7(10) . 2_465 ?
C7A C1A C5A 105.5(11) 2_465 2_465 ?
C2A C1A C5A 81.3(10) . 2_465 ?
C6A C1A C5A 48.1(9) 2_465 2_465 ?
C7A C2A C6A 132(4) 2_465 2_465 ?
C7A C2A C1A 64(2) 2_465 . ?
C6A C2A C1A 75(2) 2_465 . ?
C7A C2A C3A 154(3) 2_465 . ?
C6A C2A C3A 35.1(17) 2_465 . ?
C1A C2A C3A 90.6(10) . . ?
C6A C3A C5A 77.4(18) 2_465 2_465 ?
C6A C3A C4A 94.1(18) 2_465 . ?
C5A C3A C4A 41.7(14) 2_465 . ?
C6A C3A C2A 36.2(15) 2_465 . ?
C5A C3A C2A 101.7(11) 2_465 . ?
C4A C3A C2A 129.6(13) . . ?
C4A C4A C5A 104(2) 2_465 2_465 ?
C4A C4A C3A 120(2) 2_465 . ?
C5A C4A C3A 59.0(13) 2_465 . ?
C4A C4A C5A 38.7(19) 2_465 . ?
C5A C4A C5A 143.2(13) 2_465 . ?
C3A C4A C5A 130.3(15) . . ?
C4A C4A C6A 147(2) 2_465 2_465 ?
C5A C4A C6A 51.5(13) 2_465 2_465 ?
C3A C4A C6A 31.0(9) . 2_465 ?
C5A C4A C6A 157.0(18) . 2_465 ?
C4A C5A C3A 79.4(18) 2_465 2_465 ?
C4A C5A C6A 95(2) 2_465 . ?
C3A C5A C6A 40.0(12) 2_465 . ?
C4A C5A C4A 36.8(13) 2_465 . ?
C3A C5A C4A 96.9(14) 2_465 . ?
C6A C5A C4A 127.4(18) . . ?
C4A C5A C1A 145.5(16) 2_465 2_465 ?
C3A C5A C1A 83.9(9) 2_465 2_465 ?
C6A C5A C1A 54.4(14) . 2_465 ?
C4A C5A C1A 177.6(13) . 2_465 ?
C3A C6A C2A 109(3) 2_465 2_465 ?
C3A C6A C5A 62.6(17) 2_465 . ?
C2A C6A C5A 135(3) 2_465 . ?
C3A C6A C7A 123(2) 2_465 . ?
C2A C6A C7A 18.2(15) 2_465 . ?
C5A C6A C7A 128(3) . . ?
C3A C6A C1A 118(3) 2_465 2_465 ?
C2A C6A C1A 68.0(19) 2_465 2_465 ?
C5A C6A C1A 77.5(18) . 2_465 ?
C7A C6A C1A 53.1(14) . 2_465 ?
C3A C6A C4A 54.8(14) 2_465 2_465 ?
C2A C6A C4A 161(2) 2_465 2_465 ?
C5A C6A C4A 33.5(12) . 2_465 ?
C7A C6A C4A 161(2) . 2_465 ?
C1A C6A C4A 109.5(18) 2_465 2_465 ?
C2A C7A C1A 91(3) 2_465 2_465 ?
C2A C7A C6A 29(2) 2_465 . ?
C1A C7A C6A 67.6(16) 2_465 . ?

loop_
_geom_bond_atom_site_label_1
_geom_bond_atom_site_label_2
_geom_bond_distance
_geom_bond_site_symmetry_2
_geom_bond_publ_flag
Cu1 O1 1.9586(19) 2_666 ?
Cu1 O1 1.9586(19) . ?
Cu1 O01 2.0078(19) . ?
Cu1 O01 2.0079(19) 2_666 ?
Cu1 O2 2.279(2) . ?
Cu1 O2 2.279(2) 2_666 ?
O1 C2 1.254(3) . ?
C1 F3 1.165(9) . ?
C1 F2A 1.191(8) . ?
C1 F1 1.330(4) . ?
C1 F2 1.456(7) . ?
C1 F3A 1.490(9) . ?
C1 C2 1.521(4) . ?
C2 C3 1.371(4) . ?
C3 C4 1.391(4) . ?
C4 O2 1.237(3) . ?
C4 C5 1.530(4) . ?
C5 F4A 1.215(8) . ?
C5 F6A 1.237(7) . ?
C5 F4 1.253(8) . ?
C5 F5 1.276(6) . ?
C5 F5A 1.324(7) . ?
C5 F6 1.356(6) . ?
F4 F6A 0.778(11) . ?
F4 F5A 1.372(13) . ?
F5 F4A 1.190(18) . ?
F5 F5A 1.188(11) . ?
F6 F4A 1.048(19) . ?
F6 F6A 1.510(11) . ?
Cu2 O4 1.9329(18) 2 ?
Cu2 O4 1.9329(18) . ?
Cu2 O3 1.9809(19) 2 ?
Cu2 O3 1.9810(19) . ?
Cu2 N3 2.478(2) 2 ?
Cu2 N3 2.478(2) . ?
Cu2 C9 2.838(3) 2 ?
Cu2 C9 2.838(3) . ?
Cu2 C7 2.863(3) 2 ?
Cu2 C7 2.863(3) . ?
Cu2 C8 3.246(3) 2 ?
Cu2 C8 3.246(3) . ?
O3 C7 1.248(3) . ?
C6 F8 1.309(4) . ?
C6 F7 1.313(4) . ?
C6 F9 1.321(4) . ?
C6 C7 1.527(4) . ?
C7 C8 1.391(4) . ?
C8 C9 1.384(4) . ?
C9 O4 1.257(3) . ?
C9 C10 1.529(4) . ?
C10 F12A 1.282(10) . ?
C10 F12 1.296(10) . ?
C10 F11A 1.310(8) . ?
C10 F11 1.320(9) . ?
C10 F10 1.344(8) . ?
C10 F10A 1.356(11) . ?
O01 N1 1.312(3) . ?
N1 C03 1.338(3) . ?
N1 C01 1.495(3) . ?
C01 C011 1.518(4) . ?
C01 C012 1.523(4) . ?
C01 C02 1.551(4) . ?
C02 N2 1.500(3) . ?
C02 C022 1.509(4) . ?
C02 C021 1.523(4) . ?
N2 O02 1.266(3) . ?
N2 C03 1.362(3) . ?
C03 C04 1.425(4) . ?
C04 C06 1.387(4) . ?
C04 C05 1.412(4) . ?
C05 N3 1.317(4) . ?
N3 N4 1.370(3) . ?
N4 C06 1.328(4) . ?
N4 C041 1.462(4) . ?
C041 C042 1.505(5) . ?
C042 C043 1.528(5) . ?
C043 C044 1.447(6) . ?
C1A C7A 1.36(2) 2_465 ?
C1A C2A 1.509(14) . ?
C1A C6A 1.57(3) 2_465 ?
C1A C5A 1.89(2) 2_465 ?
C2A C7A 0.62(2) 2_465 ?
C2A C6A 0.97(3) 2_465 ?
C2A C3A 1.561(16) . ?
C3A C6A 0.95(3) 2_465 ?
C3A C5A 1.31(2) 2_465 ?
C3A C4A 1.503(17) . ?
C4A C4A 0.98(3) 2_465 ?
C4A C5A 1.02(3) 2_465 ?
C4A C5A 1.575(17) . ?
C4A C6A 1.83(3) 2_465 ?
C5A C4A 1.02(3) 2_465 ?
C5A C3A 1.31(2) 2_465 ?
C5A C6A 1.44(2) . ?
C5A C1A 1.89(2) 2_465 ?
C6A C3A 0.95(3) 2_465 ?
C6A C2A 0.97(3) 2_465 ?
C6A C7A 1.464(19) . ?
C6A C1A 1.57(3) 2_465 ?
C6A C4A 1.83(3) 2_465 ?
C7A C2A 0.62(2) 2_465 ?
C7A C1A 1.36(2) 2_465 ?
